data_7033064
loop_
_publ_author_name
'Habata, Yoichi'
'Kizaki, Juli'
'Hosoi, Yasuhiro'
'Ikeda, Mari'
'Kuwahara, Shunsuke'

_publ_section_title
;
 Argentivorous molecules bearing three aromatic side arms: synthesis of
 triple-armed cyclens and their complexing property towards Ag(+).
;
_journal_issue 3
_journal_name_full 'Dalton transactions (Cambridge, England : 2003)'
_journal_page_first 1170
_journal_page_last 1177
_journal_paper_doi 10.1039/c4dt02954b
_journal_volume 44
_journal_year 2015
_chemical_formula_sum 'C32 H42 Ag F10 N4 O P'
_chemical_formula_weight 827.54
_chemical_name_systematic
; 
 ? 
;
_space_group_IT_number 14
_symmetry_cell_setting monoclinic
_symmetry_space_group_name_Hall '-P 2ybc'
_symmetry_space_group_name_H-M 'P 1 21/c 1'
_atom_sites_solution_hydrogens geom
_atom_sites_solution_primary direct
_atom_sites_solution_secondary difmap
_audit_creation_method SHELXL-97
_cell_angle_alpha 90.00
_cell_angle_beta 116.497(2)
_cell_angle_gamma 90.00
_cell_formula_units_Z 4
_cell_length_a 10.6718(6)
_cell_length_b 15.1390(9)
_cell_length_c 23.2571(11)
_cell_measurement_temperature 90
_cell_volume 3362.7(3)
_computing_cell_refinement 'Bruker SMART'
_computing_data_collection 'Bruker SMART'
_computing_data_reduction 'Bruker SAINT'
_computing_molecular_graphics 'Bruker SHELXTL'
_computing_publication_material 'Bruker SHELXTL'
_computing_structure_refinement 'SHELXL-97 (Sheldrick, 1997)'
_computing_structure_solution 'SHELXS-97 (Sheldrick, 1990)'
_diffrn_ambient_temperature 90
_diffrn_detector_area_resol_mean 8.366
_diffrn_measured_fraction_theta_full 0.998
_diffrn_measured_fraction_theta_max 0.998
_diffrn_measurement_device_type 'CCD area detector'
_diffrn_measurement_method 'phi and omega scans'
_diffrn_radiation_monochromator graphite
_diffrn_radiation_source 'fine-focus sealed tube'
_diffrn_radiation_type MoK\a
_diffrn_radiation_wavelength 0.71073
_diffrn_reflns_av_R_equivalents 0.0234
_diffrn_reflns_av_sigmaI/netI 0.0224
_diffrn_reflns_limit_h_max 13
_diffrn_reflns_limit_h_min -13
_diffrn_reflns_limit_k_max 17
_diffrn_reflns_limit_k_min -19
_diffrn_reflns_limit_l_max 30
_diffrn_reflns_limit_l_min -30
_diffrn_reflns_number 23254
_diffrn_reflns_theta_full 27.48
_diffrn_reflns_theta_max 27.48
_diffrn_reflns_theta_min 1.66
_exptl_absorpt_coefficient_mu 0.736
_exptl_absorpt_correction_T_max 0.7964
_exptl_absorpt_correction_T_min 0.7493
_exptl_absorpt_correction_type empirical
_exptl_absorpt_process_details 'SADABS; Sheldrick, 1996'
_exptl_crystal_colour colorless
_exptl_crystal_density_diffrn 1.635
_exptl_crystal_density_method 'not measured'
_exptl_crystal_description block
_exptl_crystal_F_000 1688
_exptl_crystal_recrystallization_method 'Re-crystallisation from solvent: '
_exptl_crystal_size_max 0.42
_exptl_crystal_size_mid 0.41
_exptl_crystal_size_min 0.32
_refine_diff_density_max 1.556
_refine_diff_density_min -0.707
_refine_diff_density_rms 0.084
_refine_ls_extinction_method none
_refine_ls_goodness_of_fit_ref 1.051
_refine_ls_hydrogen_treatment mixed
_refine_ls_matrix_type full
_refine_ls_number_parameters 453
_refine_ls_number_reflns 7688
_refine_ls_number_restraints 0
_refine_ls_restrained_S_all 1.051
_refine_ls_R_factor_all 0.0341
_refine_ls_R_factor_gt 0.0314
_refine_ls_shift/su_max 0.002
_refine_ls_shift/su_mean 0.000
_refine_ls_structure_factor_coef Fsqd
_refine_ls_weighting_details 'calc w=1/[\s^2^(Fo^2^)+(0.0470P)^2^+3.3108P] where P=(Fo^2^+2Fc^2^)/3'
_refine_ls_weighting_scheme calc
_refine_ls_wR_factor_gt 0.0822
_refine_ls_wR_factor_ref 0.0857
_reflns_number_gt 7104
_reflns_number_total 7688
_reflns_threshold_expression >2sigma(I)
_cod_data_source_file c4dt02954b2.cif
_cod_data_source_block meso-9c_AgPF6
_cod_depositor_comments
;
The following automatic conversions were performed:

'_symmetry_cell_setting' value 'Monoclinic' changed to 'monoclinic'
according to
/usr/data/users/saulius/crontab/automatic-downloads/rss-feeds/RSC/lib/dictionaries/cif_core.dic
dictionary named 'cif_core.dic' version 2.4.2 from 2011-04-26.

Automatic conversion script
Id: cif_fix_values 2827 2014-09-09 07:05:25Z andrius 

 Adding full bibliography for 7033062--7033065.cif.
;
_cod_original_sg_symbol_H-M P2(1)/c
_cod_database_code 7033064

loop_
_symmetry_equiv_pos_as_xyz
'x, y, z'
'-x, y+1/2, -z+1/2'
'-x, -y, -z'
'x, -y-1/2, z-1/2'

loop_
_atom_site_label
_atom_site_type_symbol
_atom_site_fract_x
_atom_site_fract_y
_atom_site_fract_z
_atom_site_U_iso_or_equiv
_atom_site_adp_type
_atom_site_occupancy
_atom_site_symmetry_multiplicity
_atom_site_calc_flag
_atom_site_refinement_flags
N4 N 0.68428(17) 0.64751(11) 0.57133(8) 0.0177(3) Uani 1 1 d .
Ag1 Ag 0.823112(15) 0.773318(9) 0.622286(6) 0.01696(6) Uani 1 1 d .
H1S H 0.691(6) 0.801(4) 0.473(3) 0.111(18) Uiso 1 1 d .
F1 F 0.67687(17) 1.08813(12) 0.55098(9) 0.0528(5) Uani 1 1 d .
F2 F 0.5548(2) 1.14208(12) 0.71826(9) 0.0645(6) Uani 1 1 d .
F3 F 1.11397(17) 0.92109(9) 0.53040(8) 0.0410(4) Uani 1 1 d .
F4 F 1.05508(16) 0.64941(10) 0.42608(7) 0.0369(3) Uani 1 1 d .
O1S O 0.7344(2) 0.83004(13) 0.51076(9) 0.0404(4) Uani 1 1 d .
N1 N 0.61665(18) 0.77957(11) 0.65467(8) 0.0185(3) Uani 1 1 d .
N2 N 0.93552(18) 0.77669(10) 0.73753(8) 0.0181(3) Uani 1 1 d .
N3 N 0.99690(17) 0.64596(11) 0.65374(7) 0.0170(3) Uani 1 1 d .
C1 C 0.6892(2) 0.78665(14) 0.72577(10) 0.0214(4) Uani 1 1 d .
H1A H 0.6282 0.7608 0.7433 0.026 Uiso 1 1 calc R
H1B H 0.7018 0.8500 0.7376 0.026 Uiso 1 1 calc R
C2 C 0.8311(2) 0.74159(14) 0.75753(10) 0.0212(4) Uani 1 1 d .
H2A H 0.8689 0.7480 0.8047 0.025 Uiso 1 1 calc R
H2B H 0.8182 0.6777 0.7474 0.025 Uiso 1 1 calc R
C3 C 1.0573(2) 0.71656(13) 0.75943(9) 0.0202(4) Uani 1 1 d .
H3A H 1.0880 0.7024 0.8053 0.024 Uiso 1 1 calc R
H3B H 1.1354 0.7476 0.7561 0.024 Uiso 1 1 calc R
C4 C 1.0282(2) 0.63073(13) 0.72161(9) 0.0190(4) Uani 1 1 d .
H4A H 1.1108 0.5915 0.7418 0.023 Uiso 1 1 calc R
H4B H 0.9478 0.6004 0.7234 0.023 Uiso 1 1 calc R
C5 C 0.9133(2) 0.57292(12) 0.61219(9) 0.0184(4) Uani 1 1 d .
H5A H 0.9613 0.5166 0.6308 0.022 Uiso 1 1 calc R
H5B H 0.9117 0.5795 0.5695 0.022 Uiso 1 1 calc R
C6 C 0.7621(2) 0.56660(12) 0.60265(9) 0.0178(4) Uani 1 1 d .
H6 H 0.7636 0.5612 0.6458 0.021 Uiso 1 1 calc R
C7 C 0.5447(2) 0.65698(13) 0.57019(10) 0.0203(4) Uani 1 1 d .
H7 H 0.5005 0.5971 0.5623 0.024 Uiso 1 1 calc R
C8 C 0.5579(2) 0.68982(14) 0.63507(10) 0.0208(4) Uani 1 1 d .
H8A H 0.4638 0.6885 0.6336 0.025 Uiso 1 1 calc R
H8B H 0.6176 0.6477 0.6687 0.025 Uiso 1 1 calc R
C9 C 0.6958(2) 0.48301(13) 0.56416(10) 0.0223(4) Uani 1 1 d .
H9A H 0.5997 0.4773 0.5588 0.033 Uiso 1 1 calc R
H9B H 0.7505 0.4313 0.5872 0.033 Uiso 1 1 calc R
H9C H 0.6947 0.4869 0.5219 0.033 Uiso 1 1 calc R
C10 C 0.4547(2) 0.71527(14) 0.51314(10) 0.0239(4) Uani 1 1 d .
H10A H 0.5010 0.7724 0.5171 0.036 Uiso 1 1 calc R
H10B H 0.3631 0.7244 0.5124 0.036 Uiso 1 1 calc R
H10C H 0.4422 0.6864 0.4732 0.036 Uiso 1 1 calc R
C11 C 0.5012(2) 0.84507(14) 0.63164(10) 0.0224(4) Uani 1 1 d .
H11A H 0.4496 0.8394 0.6578 0.027 Uiso 1 1 calc R
H11B H 0.4351 0.8308 0.5867 0.027 Uiso 1 1 calc R
C12 C 0.5483(2) 0.93955(14) 0.63449(10) 0.0222(4) Uani 1 1 d .
C13 C 0.5958(2) 0.97049(15) 0.59129(11) 0.0267(4) Uani 1 1 d .
H13 H 0.6056 0.9316 0.5615 0.032 Uiso 1 1 calc R
C14 C 0.6284(2) 1.05870(17) 0.59276(13) 0.0355(6) Uani 1 1 d .
C15 C 0.6140(3) 1.11904(17) 0.63386(14) 0.0426(7) Uani 1 1 d .
H15 H 0.6340 1.1800 0.6328 0.051 Uiso 1 1 calc R
C16 C 0.5692(3) 1.08604(17) 0.67628(13) 0.0409(7) Uani 1 1 d .
C17 C 0.5370(2) 0.99817(16) 0.67835(11) 0.0307(5) Uani 1 1 d .
H17 H 0.5077 0.9779 0.7091 0.037 Uiso 1 1 calc R
C18 C 0.9842(2) 0.86520(14) 0.76641(10) 0.0221(4) Uani 1 1 d .
H18A H 1.0485 0.8580 0.8126 0.027 Uiso 1 1 calc R
H18B H 0.9025 0.8999 0.7630 0.027 Uiso 1 1 calc R
C19 C 1.0581(2) 0.91595(13) 0.73500(9) 0.0201(4) Uani 1 1 d .
C20 C 0.9811(2) 0.95547(13) 0.67505(10) 0.0242(4) Uani 1 1 d .
H20 H 0.8825 0.9474 0.6534 0.029 Uiso 1 1 calc R
C21 C 1.0469(3) 1.00644(14) 0.64666(11) 0.0292(5) Uani 1 1 d .
H21 H 0.9937 1.0320 0.6055 0.035 Uiso 1 1 calc R
C22 C 1.1900(3) 1.01982(15) 0.67846(11) 0.0293(5) Uani 1 1 d .
H22 H 1.2348 1.0558 0.6596 0.035 Uiso 1 1 calc R
C23 C 1.2682(2) 0.98082(15) 0.73772(11) 0.0270(4) Uani 1 1 d .
H23 H 1.3666 0.9898 0.7594 0.032 Uiso 1 1 calc R
C24 C 1.2025(2) 0.92848(14) 0.76554(10) 0.0222(4) Uani 1 1 d .
H24 H 1.2570 0.9010 0.8058 0.027 Uiso 1 1 calc R
C25 C 1.1310(2) 0.65362(13) 0.64910(10) 0.0209(4) Uani 1 1 d .
H25A H 1.1699 0.5938 0.6508 0.025 Uiso 1 1 calc R
H25B H 1.1989 0.6872 0.6866 0.025 Uiso 1 1 calc R
C26 C 1.1145(2) 0.69896(14) 0.58841(10) 0.0201(4) Uani 1 1 d .
C27 C 1.1194(2) 0.79125(14) 0.58709(11) 0.0235(4) Uani 1 1 d .
H27 H 1.1325 0.8252 0.6237 0.028 Uiso 1 1 calc R
C28 C 1.1050(2) 0.83175(14) 0.53150(11) 0.0269(4) Uani 1 1 d .
C29 C 1.0823(2) 0.78641(16) 0.47635(11) 0.0277(5) Uani 1 1 d .
H29 H 1.0710 0.8161 0.4384 0.033 Uiso 1 1 calc R
C30 C 1.0769(2) 0.69577(16) 0.47932(11) 0.0266(4) Uani 1 1 d .
C31 C 1.0951(2) 0.65068(14) 0.53416(10) 0.0237(4) Uani 1 1 d .
H31 H 1.0944 0.5879 0.5348 0.028 Uiso 1 1 calc R
C32S C 0.7671(3) 0.90200(18) 0.48139(12) 0.0350(5) Uani 1 1 d .
H32A H 0.8326 0.9415 0.5146 0.053 Uiso 1 1 calc R
H32B H 0.6812 0.9344 0.4544 0.053 Uiso 1 1 calc R
H32C H 0.8103 0.8802 0.4547 0.053 Uiso 1 1 calc R
P2 P 0.65747(7) 0.88106(5) 0.88020(3) 0.03130(14) Uani 1 1 d .
F5 F 0.74654(19) 0.79781(12) 0.87926(9) 0.0528(4) Uani 1 1 d .
F6 F 0.5655(2) 0.96117(17) 0.88250(10) 0.0915(9) Uani 1 1 d .
F7 F 0.6010(3) 0.8244(2) 0.92269(11) 0.0909(8) Uani 1 1 d .
F8 F 0.7157(3) 0.93372(14) 0.83898(10) 0.0803(7) Uani 1 1 d .
F9 F 0.78425(19) 0.91749(15) 0.94443(8) 0.0611(5) Uani 1 1 d .
F10 F 0.53081(17) 0.84638(13) 0.81642(8) 0.0527(5) Uani 1 1 d .
H4N H 0.674(3) 0.6468(18) 0.5352(13) 0.024(7) Uiso 1 1 d .

loop_
_atom_site_aniso_label
_atom_site_aniso_U_11
_atom_site_aniso_U_22
_atom_site_aniso_U_33
_atom_site_aniso_U_23
_atom_site_aniso_U_13
_atom_site_aniso_U_12
N4 0.0209(8) 0.0172(8) 0.0148(8) 0.0011(6) 0.0078(6) 0.0016(6)
Ag1 0.02022(9) 0.01537(8) 0.01547(9) 0.00029(5) 0.00812(6) -0.00035(5)
F1 0.0374(8) 0.0445(9) 0.0760(12) 0.0307(9) 0.0249(8) 0.0012(7)
F2 0.0736(13) 0.0386(9) 0.0487(10) -0.0242(8) -0.0020(9) 0.0206(9)
F3 0.0556(9) 0.0209(7) 0.0526(9) 0.0073(6) 0.0298(8) -0.0017(6)
F4 0.0480(8) 0.0434(8) 0.0290(7) -0.0039(6) 0.0258(7) 0.0073(7)
O1S 0.0513(11) 0.0398(10) 0.0287(9) 0.0054(8) 0.0167(8) -0.0117(9)
N1 0.0197(8) 0.0176(8) 0.0200(8) -0.0010(6) 0.0107(7) 0.0001(6)
N2 0.0203(8) 0.0170(8) 0.0174(8) -0.0021(6) 0.0087(7) -0.0010(6)
N3 0.0188(8) 0.0166(7) 0.0159(7) -0.0003(6) 0.0080(6) 0.0006(6)
C1 0.0238(10) 0.0241(10) 0.0199(9) -0.0018(8) 0.0131(8) 0.0000(8)
C2 0.0258(10) 0.0225(9) 0.0185(9) 0.0007(8) 0.0127(8) 0.0002(8)
C3 0.0211(9) 0.0210(9) 0.0156(9) -0.0015(7) 0.0057(7) 0.0013(7)
C4 0.0216(9) 0.0178(9) 0.0155(9) 0.0013(7) 0.0063(7) 0.0020(7)
C5 0.0212(9) 0.0148(8) 0.0181(9) -0.0015(7) 0.0079(7) 0.0020(7)
C6 0.0211(9) 0.0162(9) 0.0148(8) 0.0003(7) 0.0068(7) 0.0008(7)
C7 0.0194(9) 0.0183(9) 0.0226(9) -0.0012(7) 0.0088(8) -0.0008(7)
C8 0.0221(9) 0.0210(9) 0.0221(9) -0.0009(8) 0.0122(8) -0.0047(7)
C9 0.0234(10) 0.0179(9) 0.0223(9) -0.0024(8) 0.0074(8) -0.0002(7)
C10 0.0223(10) 0.0225(10) 0.0224(10) -0.0022(8) 0.0060(8) 0.0016(8)
C11 0.0197(9) 0.0229(10) 0.0275(10) -0.0021(8) 0.0130(8) 0.0006(8)
C12 0.0163(9) 0.0220(9) 0.0252(10) -0.0015(8) 0.0066(8) 0.0039(7)
C13 0.0205(10) 0.0264(11) 0.0312(11) 0.0044(9) 0.0099(9) 0.0034(8)
C14 0.0210(10) 0.0306(12) 0.0449(14) 0.0127(10) 0.0056(10) 0.0013(9)
C15 0.0255(11) 0.0234(11) 0.0518(16) 0.0028(11) -0.0071(11) -0.0012(9)
C16 0.0341(13) 0.0279(12) 0.0369(13) -0.0122(10) -0.0055(10) 0.0096(10)
C17 0.0272(11) 0.0302(11) 0.0270(11) -0.0054(9) 0.0053(9) 0.0083(9)
C18 0.0251(10) 0.0207(9) 0.0227(10) -0.0067(8) 0.0126(8) -0.0022(8)
C19 0.0250(10) 0.0151(9) 0.0205(9) -0.0047(7) 0.0104(8) -0.0003(7)
C20 0.0241(10) 0.0183(9) 0.0243(10) -0.0027(8) 0.0056(8) 0.0007(8)
C21 0.0390(12) 0.0198(10) 0.0225(10) 0.0026(8) 0.0081(9) 0.0022(9)
C22 0.0398(13) 0.0220(10) 0.0286(11) -0.0003(8) 0.0176(10) -0.0046(9)
C23 0.0257(10) 0.0280(11) 0.0279(11) -0.0042(9) 0.0125(9) -0.0037(8)
C24 0.0245(10) 0.0219(9) 0.0188(9) -0.0030(7) 0.0084(8) 0.0005(8)
C25 0.0193(9) 0.0207(9) 0.0225(9) 0.0009(7) 0.0091(8) 0.0018(7)
C26 0.0171(9) 0.0210(9) 0.0248(10) -0.0005(8) 0.0118(8) 0.0012(7)
C27 0.0209(9) 0.0217(9) 0.0298(11) -0.0028(8) 0.0131(8) -0.0012(8)
C28 0.0253(10) 0.0196(10) 0.0397(12) 0.0051(9) 0.0179(9) 0.0012(8)
C29 0.0253(10) 0.0331(11) 0.0309(11) 0.0083(9) 0.0181(9) 0.0054(9)
C30 0.0261(10) 0.0330(11) 0.0270(10) -0.0014(9) 0.0175(9) 0.0039(9)
C31 0.0251(10) 0.0223(10) 0.0285(10) -0.0005(8) 0.0163(9) 0.0027(8)
C32S 0.0295(11) 0.0431(14) 0.0325(12) 0.0131(10) 0.0139(10) 0.0032(10)
P2 0.0352(3) 0.0412(3) 0.0181(3) -0.0003(2) 0.0124(2) 0.0130(3)
F5 0.0451(9) 0.0517(10) 0.0523(10) -0.0060(8) 0.0134(8) 0.0178(8)
F6 0.0777(14) 0.1024(18) 0.0583(12) -0.0413(12) -0.0020(11) 0.0557(14)
F7 0.1028(18) 0.137(2) 0.0614(13) 0.0021(14) 0.0623(14) -0.0158(17)
F8 0.146(2) 0.0560(12) 0.0563(12) -0.0126(10) 0.0607(14) -0.0383(14)
F9 0.0518(10) 0.0823(14) 0.0333(8) -0.0199(9) 0.0047(8) 0.0176(10)
F10 0.0371(8) 0.0704(12) 0.0395(9) -0.0196(8) 0.0070(7) 0.0149(8)

loop_
_atom_type_symbol
_atom_type_description
_atom_type_scat_dispersion_real
_atom_type_scat_dispersion_imag
_atom_type_scat_source
C C 0.0033 0.0016 'International Tables Vol C Tables 4.2.6.8 and 6.1.1.4'
H H 0.0000 0.0000 'International Tables Vol C Tables 4.2.6.8 and 6.1.1.4'
N N 0.0061 0.0033 'International Tables Vol C Tables 4.2.6.8 and 6.1.1.4'
F F 0.0171 0.0103 'International Tables Vol C Tables 4.2.6.8 and 6.1.1.4'
P P 0.1023 0.0942 'International Tables Vol C Tables 4.2.6.8 and 6.1.1.4'
Ag Ag -0.8971 1.1015 'International Tables Vol C Tables 4.2.6.8 and 6.1.1.4'
O O 0.0106 0.0060 'International Tables Vol C Tables 4.2.6.8 and 6.1.1.4'

loop_
_geom_angle_atom_site_label_1
_geom_angle_atom_site_label_2
_geom_angle_atom_site_label_3
_geom_angle
C6 N4 C7 115.34(15)
C6 N4 Ag1 109.27(11)
C7 N4 Ag1 109.18(12)
C6 N4 H4N 106.9(19)
C7 N4 H4N 108.7(19)
Ag1 N4 H4N 107.2(19)
N4 Ag1 N2 117.60(6)
N4 Ag1 O1S 83.92(6)
N2 Ag1 O1S 157.94(6)
N4 Ag1 N3 75.45(5)
N2 Ag1 N3 76.00(5)
O1S Ag1 N3 116.81(6)
N4 Ag1 N1 75.89(5)
N2 Ag1 N1 75.19(6)
O1S Ag1 N1 108.01(6)
N3 Ag1 N1 122.76(5)
C32S O1S Ag1 135.37(16)
C32S O1S H1S 93(3)
Ag1 O1S H1S 129(3)
C8 N1 C11 109.45(16)
C8 N1 C1 110.38(15)
C11 N1 C1 106.89(15)
C8 N1 Ag1 99.93(11)
C11 N1 Ag1 126.02(12)
C1 N1 Ag1 103.56(11)
C3 N2 C2 109.82(16)
C3 N2 C18 108.87(16)
C2 N2 C18 109.96(15)
C3 N2 Ag1 107.23(11)
C2 N2 Ag1 105.74(12)
C18 N2 Ag1 115.09(12)
C5 N3 C4 111.38(15)
C5 N3 C25 109.31(15)
C4 N3 C25 108.86(15)
C5 N3 Ag1 103.24(11)
C4 N3 Ag1 102.33(11)
C25 N3 Ag1 121.43(12)
N1 C1 C2 114.89(16)
N1 C1 H1A 108.5
C2 C1 H1A 108.5
N1 C1 H1B 108.5
C2 C1 H1B 108.5
H1A C1 H1B 107.5
N2 C2 C1 114.32(17)
N2 C2 H2A 108.7
C1 C2 H2A 108.7
N2 C2 H2B 108.7
C1 C2 H2B 108.7
H2A C2 H2B 107.6
N2 C3 C4 113.91(16)
N2 C3 H3A 108.8
C4 C3 H3A 108.8
N2 C3 H3B 108.8
C4 C3 H3B 108.8
H3A C3 H3B 107.7
N3 C4 C3 112.01(16)
N3 C4 H4A 109.2
C3 C4 H4A 109.2
N3 C4 H4B 109.2
C3 C4 H4B 109.2
H4A C4 H4B 107.9
N3 C5 C6 115.55(15)
N3 C5 H5A 108.4
C6 C5 H5A 108.4
N3 C5 H5B 108.4
C6 C5 H5B 108.4
H5A C5 H5B 107.5
N4 C6 C9 112.71(15)
N4 C6 C5 110.15(15)
C9 C6 C5 108.62(16)
N4 C6 H6 108.4
C9 C6 H6 108.4
C5 C6 H6 108.4
N4 C7 C10 107.97(16)
N4 C7 C8 111.23(16)
C10 C7 C8 114.48(17)
N4 C7 H7 107.6
C10 C7 H7 107.6
C8 C7 H7 107.6
N1 C8 C7 116.16(16)
N1 C8 H8A 108.2
C7 C8 H8A 108.2
N1 C8 H8B 108.2
C7 C8 H8B 108.2
H8A C8 H8B 107.4
C6 C9 H9A 109.5
C6 C9 H9B 109.5
H9A C9 H9B 109.5
C6 C9 H9C 109.5
H9A C9 H9C 109.5
H9B C9 H9C 109.5
C7 C10 H10A 109.5
C7 C10 H10B 109.5
H10A C10 H10B 109.5
C7 C10 H10C 109.5
H10A C10 H10C 109.5
H10B C10 H10C 109.5
N1 C11 C12 114.29(16)
N1 C11 H11A 108.7
C12 C11 H11A 108.7
N1 C11 H11B 108.7
C12 C11 H11B 108.7
H11A C11 H11B 107.6
C13 C12 C17 119.4(2)
C13 C12 C11 120.58(19)
C17 C12 C11 119.9(2)
C14 C13 C12 118.5(2)
C14 C13 H13 120.7
C12 C13 H13 120.7
F1 C14 C13 118.1(2)
F1 C14 C15 118.2(2)
C13 C14 C15 123.7(3)
C16 C15 C14 116.1(2)
C16 C15 H15 121.9
C14 C15 H15 121.9
F2 C16 C15 118.7(3)
F2 C16 C17 118.0(3)
C15 C16 C17 123.3(2)
C16 C17 C12 118.9(2)
C16 C17 H17 120.6
C12 C17 H17 120.6
N2 C18 C19 113.27(16)
N2 C18 H18A 108.9
C19 C18 H18A 108.9
N2 C18 H18B 108.9
C19 C18 H18B 108.9
H18A C18 H18B 107.7
C24 C19 C20 118.36(19)
C24 C19 C18 121.54(18)
C20 C19 C18 120.03(19)
C21 C20 C19 120.9(2)
C21 C20 H20 119.6
C19 C20 H20 119.6
C22 C21 C20 119.9(2)
C22 C21 H21 120.1
C20 C21 H21 120.1
C21 C22 C23 120.1(2)
C21 C22 H22 120.0
C23 C22 H22 120.0
C22 C23 C24 120.0(2)
C22 C23 H23 120.0
C24 C23 H23 120.0
C19 C24 C23 120.79(19)
C19 C24 H24 119.6
C23 C24 H24 119.6
N3 C25 C26 112.88(16)
N3 C25 H25A 109.0
C26 C25 H25A 109.0
N3 C25 H25B 109.0
C26 C25 H25B 109.0
H25A C25 H25B 107.8
C31 C26 C27 119.77(19)
C31 C26 C25 121.18(19)
C27 C26 C25 119.05(18)
C28 C27 C26 118.4(2)
C28 C27 H27 120.8
C26 C27 H27 120.8
F3 C28 C27 118.9(2)
F3 C28 C29 117.6(2)
C27 C28 C29 123.5(2)
C30 C29 C28 116.4(2)
C30 C29 H29 121.8
C28 C29 H29 121.8
F4 C30 C29 117.8(2)
F4 C30 C31 119.0(2)
C29 C30 C31 123.2(2)
C30 C31 C26 118.7(2)
C30 C31 H31 120.6
C26 C31 H31 120.6
O1S C32S H32A 109.5
O1S C32S H32B 109.5
H32A C32S H32B 109.5
O1S C32S H32C 109.5
H32A C32S H32C 109.5
H32B C32S H32C 109.5
F8 P2 F6 92.98(16)
F8 P2 F5 89.55(13)
F6 P2 F5 177.44(15)
F8 P2 F10 90.09(12)
F6 P2 F10 90.16(10)
F5 P2 F10 89.43(9)
F8 P2 F9 89.70(13)
F6 P2 F9 89.02(11)
F5 P2 F9 91.40(10)
F10 P2 F9 179.14(11)
F8 P2 F7 178.17(16)
F6 P2 F7 88.84(17)
F5 P2 F7 88.63(14)
F10 P2 F7 90.10(13)
F9 P2 F7 90.14(13)

loop_
_geom_bond_atom_site_label_1
_geom_bond_atom_site_label_2
_geom_bond_distance
N4 C6 1.477(2)
N4 C7 1.485(3)
N4 Ag1 2.3791(17)
N4 H4N 0.80(3)
Ag1 N2 2.3994(17)
Ag1 O1S 2.4841(18)
Ag1 N3 2.5460(16)
Ag1 N1 2.6290(17)
F1 C14 1.363(3)
F2 C16 1.353(3)
F3 C28 1.357(3)
F4 C30 1.350(3)
O1S C32S 1.410(3)
O1S H1S 0.90(5)
N1 C8 1.480(3)
N1 C11 1.483(3)
N1 C1 1.484(3)
N2 C3 1.479(3)
N2 C2 1.484(3)
N2 C18 1.485(2)
N3 C5 1.477(2)
N3 C4 1.478(2)
N3 C25 1.487(2)
C1 C2 1.518(3)
C1 H1A 0.9900
C1 H1B 0.9900
C2 H2A 0.9900
C2 H2B 0.9900
C3 C4 1.522(3)
C3 H3A 0.9900
C3 H3B 0.9900
C4 H4A 0.9900
C4 H4B 0.9900
C5 C6 1.530(3)
C5 H5A 0.9900
C5 H5B 0.9900
C6 C9 1.529(3)
C6 H6 1.0000
C7 C10 1.525(3)
C7 C8 1.534(3)
C7 H7 1.0000
C8 H8A 0.9900
C8 H8B 0.9900
C9 H9A 0.9800
C9 H9B 0.9800
C9 H9C 0.9800
C10 H10A 0.9800
C10 H10B 0.9800
C10 H10C 0.9800
C11 C12 1.508(3)
C11 H11A 0.9900
C11 H11B 0.9900
C12 C13 1.393(3)
C12 C17 1.397(3)
C13 C14 1.377(3)
C13 H13 0.9500
C14 C15 1.380(4)
C15 C16 1.368(4)
C15 H15 0.9500
C16 C17 1.380(4)
C17 H17 0.9500
C18 C19 1.503(3)
C18 H18A 0.9900
C18 H18B 0.9900
C19 C24 1.393(3)
C19 C20 1.398(3)
C20 C21 1.393(3)
C20 H20 0.9500
C21 C22 1.383(3)
C21 H21 0.9500
C22 C23 1.385(3)
C22 H22 0.9500
C23 C24 1.393(3)
C23 H23 0.9500
C24 H24 0.9500
C25 C26 1.507(3)
C25 H25A 0.9900
C25 H25B 0.9900
C26 C31 1.391(3)
C26 C27 1.399(3)
C27 C28 1.376(3)
C27 H27 0.9500
C28 C29 1.378(3)
C29 C30 1.377(3)
C29 H29 0.9500
C30 C31 1.382(3)
C31 H31 0.9500
C32S H32A 0.9800
C32S H32B 0.9800
C32S H32C 0.9800
P2 F8 1.572(2)
P2 F6 1.5759(19)
P2 F5 1.5846(18)
P2 F10 1.5855(17)
P2 F9 1.6009(18)
P2 F7 1.614(2)
